data_4037197
loop_
_publ_author_name
'Xia, Changkun'
'White, Andrew J. P.'
'Hii, King Kuok Mimi'

_publ_section_title
;
 Synthesis of Isoindolinones by Pd-Catalyzed Coupling between
 N-Methoxybenzamide and Styrene Derivatives.
;
_journal_issue 17
_journal_name_full 'The Journal of organic chemistry'
_journal_page_first 7931
_journal_page_last 7938
_journal_paper_doi 10.1021/acs.joc.6b01696
_journal_volume 81
_journal_year 2016
_chemical_formula_moiety 'C16 H13 N O2'
_chemical_formula_sum 'C16 H13 N O2'
_chemical_formula_weight 251.27
_space_group_crystal_system monoclinic
_space_group_IT_number 14
_space_group_name_Hall '-P 2ybc'
_space_group_name_H-M_alt 'P 1 21/c 1'
_atom_sites_solution_hydrogens geom
_audit_creation_method SHELXL
_cell_angle_alpha 90
_cell_angle_beta 97.094(6)
_cell_angle_gamma 90
_cell_formula_units_Z 4
_cell_length_a 9.1382(5)
_cell_length_b 11.9472(6)
_cell_length_c 11.4848(7)
_cell_measurement_reflns_used 1301
_cell_measurement_temperature 173
_cell_measurement_theta_max 27.8760
_cell_measurement_theta_min 2.9920
_cell_volume 1244.26(12)
_computing_cell_refinement 'CrysAlisPro, Agilent Technologies'
_computing_data_collection 'CrysAlisPro, Agilent Technologies'
_computing_data_reduction 'CrysAlisPro, Agilent Technologies'
_computing_molecular_graphics 'Bruker SHELXTL'
_computing_publication_material 'CIFTAB-2013 (Sheldrick, 2013)'
_computing_structure_refinement 'SHELXL-2013 (Sheldrick, 2013)'
_computing_structure_solution 'SHELXS-2013 (Sheldrick, 2013)'
_diffrn_ambient_temperature 173
_diffrn_detector_area_resol_mean 16.0382
_diffrn_measured_fraction_theta_full 0.990
_diffrn_measured_fraction_theta_max 0.812
_diffrn_measurement_device_type 'Agilent Xcalibur 3 E'
_diffrn_measurement_method 'omega scans'
_diffrn_radiation_type MoK\a
_diffrn_radiation_wavelength 0.71073
_diffrn_reflns_av_R_equivalents 0.0164
_diffrn_reflns_av_unetI/netI 0.0319
_diffrn_reflns_Laue_measured_fraction_full 0.990
_diffrn_reflns_Laue_measured_fraction_max 0.812
_diffrn_reflns_limit_h_max 6
_diffrn_reflns_limit_h_min -10
_diffrn_reflns_limit_k_max 15
_diffrn_reflns_limit_k_min -9
_diffrn_reflns_limit_l_max 14
_diffrn_reflns_limit_l_min -15
_diffrn_reflns_number 4403
_diffrn_reflns_point_group_measured_fraction_full 0.990
_diffrn_reflns_point_group_measured_fraction_max 0.812
_diffrn_reflns_theta_full 25.242
_diffrn_reflns_theta_max 28.286
_diffrn_reflns_theta_min 2.820
_diffrn_source 'Enhance (Mo) X-ray Source'
_exptl_absorpt_coefficient_mu 0.089
_exptl_absorpt_correction_T_max 0.987
_exptl_absorpt_correction_T_min 0.961
_exptl_absorpt_correction_type analytical
_exptl_absorpt_process_details
;
CrysAlisPro, Agilent Technologies,
Version 1.171.37.33a (release 28-03-2014 CrysAlis171 .NET)
(compiled Mar 28 2014,12:25:20)
Analytical numeric absorption correction using a multifaceted crystal
model based on expressions derived by R.C. Clark & J.S. Reid.
(Clark, R. C. & Reid, J. S. (1995). Acta Cryst. A51, 887-897)
Empirical absorption correction using spherical harmonics,
implemented in SCALE3 ABSPACK scaling algorithm.
;
_exptl_crystal_colour Colourless
_exptl_crystal_density_diffrn 1.341
_exptl_crystal_description blocks
_exptl_crystal_F_000 528
_exptl_crystal_size_max 0.66
_exptl_crystal_size_mid 0.50
_exptl_crystal_size_min 0.20
_refine_diff_density_max 0.241
_refine_diff_density_min -0.147
_refine_diff_density_rms 0.038
_refine_ls_extinction_coef 0.0087(14)
_refine_ls_extinction_expression Fc^*^=kFc[1+0.001xFc^2^\l^3^/sin(2\q)]^-1/4^
_refine_ls_extinction_method SHELXL
_refine_ls_goodness_of_fit_ref 1.039
_refine_ls_hydrogen_treatment constr
_refine_ls_matrix_type full
_refine_ls_number_parameters 174
_refine_ls_number_reflns 2504
_refine_ls_number_restraints 0
_refine_ls_restrained_S_all 1.039
_refine_ls_R_factor_all 0.0548
_refine_ls_R_factor_gt 0.0389
_refine_ls_shift/su_max 0.000
_refine_ls_shift/su_mean 0.000
_refine_ls_structure_factor_coef Fsqd
_refine_ls_weighting_details 'w=1/[\s^2^(Fo^2^)+(0.0382P)^2^+0.2745P] where P=(Fo^2^+2Fc^2^)/3'
_refine_ls_weighting_scheme calc
_refine_ls_wR_factor_gt 0.0866
_refine_ls_wR_factor_ref 0.0954
_reflns_Friedel_coverage 0.000
_reflns_number_gt 1966
_reflns_number_total 2504
_reflns_threshold_expression 'I > 2\s(I)'
_cod_data_source_file jo6b01696_si_002.cif
_cod_data_source_block E-2aa
_cod_original_sg_symbol_H-M 'P 21/c'
_cod_database_code 4037197
_shelx_space_group_comment
;
The symmetry employed for this shelxl refinement is uniquely defined
by the following loop, which should always be used as a source of
symmetry information in preference to the above space-group names.
They are only intended as comments.
;
_shelxl_version_number 2013-4

loop_
_space_group_symop_operation_xyz
'x, y, z'
'-x, y+1/2, -z+1/2'
'-x, -y, -z'
'x, -y-1/2, z-1/2'

loop_
_atom_site_label
_atom_site_type_symbol
_atom_site_fract_x
_atom_site_fract_y
_atom_site_fract_z
_atom_site_U_iso_or_equiv
_atom_site_adp_type
_atom_site_occupancy
_atom_site_site_symmetry_order
_atom_site_calc_flag
_atom_site_refinement_flags_posn
_atom_site_refinement_flags_adp
N1 N 0.47243(13) 0.76468(10) 0.45429(10) 0.0280(3) Uani 1 1 d . .
C2 C 0.51583(15) 0.68805(12) 0.37666(11) 0.0264(3) Uani 1 1 d . .
O2 O 0.61415(12) 0.70110(9) 0.31490(9) 0.0372(3) Uani 1 1 d . .
C3 C 0.41777(14) 0.59181(11) 0.38820(11) 0.0239(3) Uani 1 1 d . .
C4 C 0.40885(15) 0.49264(12) 0.32567(12) 0.0286(3) Uani 1 1 d . .
H4A H 0.4742 0.4776 0.2694 0.034 Uiso 1 1 calc R U
C5 C 0.30217(16) 0.41608(12) 0.34739(13) 0.0319(4) Uani 1 1 d . .
H5A H 0.2939 0.3471 0.3060 0.038 Uiso 1 1 calc R U
C6 C 0.20651(16) 0.43965(12) 0.42989(13) 0.0312(3) Uani 1 1 d . .
H6A H 0.1334 0.3863 0.4432 0.037 Uiso 1 1 calc R U
C7 C 0.21530(15) 0.53877(12) 0.49287(12) 0.0275(3) Uani 1 1 d . .
H7A H 0.1496 0.5536 0.5489 0.033 Uiso 1 1 calc R U
C8 C 0.32295(14) 0.61613(11) 0.47192(11) 0.0229(3) Uani 1 1 d . .
C9 C 0.35743(15) 0.72956(12) 0.51782(11) 0.0243(3) Uani 1 1 d . .
O10 O 0.52468(11) 0.87333(8) 0.46004(9) 0.0321(3) Uani 1 1 d . .
C11 C 0.65812(16) 0.88062(13) 0.54073(14) 0.0357(4) Uani 1 1 d . .
H11A H 0.6386 0.8555 0.6186 0.053 Uiso 1 1 calc R U
H11B H 0.6926 0.9584 0.5454 0.053 Uiso 1 1 calc R U
H11C H 0.7340 0.8329 0.5131 0.053 Uiso 1 1 calc R U
C12 C 0.30236(16) 0.79687(12) 0.59444(12) 0.0272(3) Uani 1 1 d . .
H12A H 0.3407 0.8709 0.5996 0.033 Uiso 1 1 calc R U
C13 C 0.18986(15) 0.77110(12) 0.67189(12) 0.0266(3) Uani 1 1 d . .
C14 C 0.07959(16) 0.84956(14) 0.68474(13) 0.0352(4) Uani 1 1 d . .
H14A H 0.0762 0.9172 0.6411 0.042 Uiso 1 1 calc R U
C15 C -0.02478(17) 0.83024(15) 0.76008(15) 0.0420(4) Uani 1 1 d . .
H15A H -0.1001 0.8838 0.7668 0.050 Uiso 1 1 calc R U
C16 C -0.01940(17) 0.73342(16) 0.82527(14) 0.0428(4) Uani 1 1 d . .
H16A H -0.0912 0.7200 0.8768 0.051 Uiso 1 1 calc R U
C17 C 0.09060(18) 0.65568(14) 0.81564(14) 0.0382(4) Uani 1 1 d . .
H17A H 0.0948 0.5892 0.8613 0.046 Uiso 1 1 calc R U
C18 C 0.19476(16) 0.67429(12) 0.73967(12) 0.0310(4) Uani 1 1 d . .
H18A H 0.2701 0.6205 0.7338 0.037 Uiso 1 1 calc R U

loop_
_atom_site_aniso_label
_atom_site_aniso_U_11
_atom_site_aniso_U_22
_atom_site_aniso_U_33
_atom_site_aniso_U_23
_atom_site_aniso_U_13
_atom_site_aniso_U_12
N1 0.0306(7) 0.0240(6) 0.0304(6) -0.0015(5) 0.0076(5) -0.0053(5)
C2 0.0265(7) 0.0327(8) 0.0197(7) 0.0037(6) 0.0021(6) 0.0024(6)
O2 0.0375(6) 0.0467(7) 0.0302(6) 0.0026(5) 0.0151(5) -0.0035(5)
C3 0.0229(7) 0.0273(7) 0.0206(7) 0.0025(6) -0.0004(5) 0.0040(6)
C4 0.0287(8) 0.0316(8) 0.0251(7) -0.0019(6) 0.0008(6) 0.0081(6)
C5 0.0355(8) 0.0258(7) 0.0326(8) -0.0057(7) -0.0032(6) 0.0057(6)
C6 0.0284(8) 0.0268(8) 0.0372(8) 0.0004(7) -0.0004(6) -0.0025(6)
C7 0.0241(7) 0.0299(8) 0.0286(7) -0.0012(6) 0.0035(6) 0.0010(6)
C8 0.0216(7) 0.0251(7) 0.0213(7) 0.0020(6) -0.0002(5) 0.0031(5)
C9 0.0223(7) 0.0270(7) 0.0232(7) 0.0022(6) 0.0018(5) 0.0006(6)
O10 0.0361(6) 0.0253(5) 0.0348(6) 0.0051(5) 0.0032(5) -0.0059(4)
C11 0.0323(8) 0.0360(9) 0.0385(9) -0.0010(7) 0.0037(7) -0.0087(7)
C12 0.0281(8) 0.0255(7) 0.0277(7) -0.0023(6) 0.0023(6) -0.0003(6)
C13 0.0243(7) 0.0300(8) 0.0250(7) -0.0082(6) 0.0015(6) -0.0014(6)
C14 0.0334(8) 0.0382(9) 0.0336(8) -0.0056(7) 0.0030(6) 0.0064(7)
C15 0.0278(8) 0.0560(11) 0.0425(9) -0.0145(9) 0.0062(7) 0.0064(8)
C16 0.0308(9) 0.0633(12) 0.0363(9) -0.0148(9) 0.0120(7) -0.0130(8)
C17 0.0405(9) 0.0436(10) 0.0312(8) -0.0051(7) 0.0078(7) -0.0123(8)
C18 0.0301(8) 0.0335(8) 0.0294(8) -0.0059(7) 0.0039(6) -0.0008(6)

loop_
_atom_type_symbol
_atom_type_description
_atom_type_scat_dispersion_real
_atom_type_scat_dispersion_imag
_atom_type_scat_source
C C 0.0033 0.0016 'International Tables Vol C Tables 4.2.6.8 and 6.1.1.4'
H H 0.0000 0.0000 'International Tables Vol C Tables 4.2.6.8 and 6.1.1.4'
N N 0.0061 0.0033 'International Tables Vol C Tables 4.2.6.8 and 6.1.1.4'
O O 0.0106 0.0060 'International Tables Vol C Tables 4.2.6.8 and 6.1.1.4'

loop_
_geom_angle_atom_site_label_1
_geom_angle_atom_site_label_2
_geom_angle_atom_site_label_3
_geom_angle
C2 N1 O10 122.19(11)
C2 N1 C9 115.49(11)
O10 N1 C9 121.88(11)
O2 C2 N1 125.82(14)
O2 C2 C3 130.60(13)
N1 C2 C3 103.58(11)
C4 C3 C8 122.15(13)
C4 C3 C2 128.27(13)
C8 C3 C2 109.52(12)
C5 C4 C3 118.11(13)
C4 C5 C6 120.29(13)
C7 C6 C5 121.78(14)
C6 C7 C8 118.30(13)
C7 C8 C3 119.38(13)
C7 C8 C9 132.29(13)
C3 C8 C9 108.24(12)
C12 C9 N1 121.70(13)
C12 C9 C8 135.07(13)
N1 C9 C8 103.17(11)
N1 O10 C11 110.34(10)
C9 C12 C13 128.32(13)
C18 C13 C14 118.18(14)
C18 C13 C12 122.33(13)
C14 C13 C12 119.33(14)
C15 C14 C13 121.05(16)
C16 C15 C14 119.97(15)
C15 C16 C17 119.92(15)
C16 C17 C18 120.32(16)
C17 C18 C13 120.54(15)

loop_
_geom_bond_atom_site_label_1
_geom_bond_atom_site_label_2
_geom_bond_distance
N1 C2 1.3703(18)
N1 O10 1.3819(15)
N1 C9 1.4150(17)
C2 O2 1.2215(16)
C2 C3 1.474(2)
C3 C4 1.3825(19)
C3 C8 1.4020(18)
C4 C5 1.382(2)
C5 C6 1.395(2)
C6 C7 1.385(2)
C7 C8 1.3923(19)
C8 C9 1.4739(19)
C9 C12 1.3355(19)
O10 C11 1.4402(17)
C12 C13 1.4727(19)
C13 C18 1.392(2)
C13 C14 1.397(2)
C14 C15 1.384(2)
C15 C16 1.375(2)
C16 C17 1.383(2)
C17 C18 1.386(2)
